data_7239830
loop_
_publ_author_name
'Yu, Kun'
'Yang, Xinmei'
'Li, Ying'
'Cui, Xue'
'Liu, Bo'
'Yao, Qingqiang'

_publ_section_title
;
 Synthesis of cucurbitacin IIa derivatives with apoptosis-inducing
 capabilities in human cancer cells
;
_journal_issue 7
_journal_name_full 'RSC Advances'
_journal_page_first 3872
_journal_page_last 3881
_journal_paper_doi 10.1039/C9RA09113K
_journal_volume 10
_journal_year 2020
_chemical_absolute_configuration ad
_chemical_formula_sum 'C36 H47 N3 O9'
_chemical_formula_weight 665.76
_space_group_crystal_system orthorhombic
_space_group_IT_number 19
_space_group_name_Hall 'P 2ac 2ab'
_space_group_name_H-M_alt 'P 21 21 21'
_atom_sites_solution_hydrogens geom
_audit_creation_method SHELXL-2018/3
_audit_update_record
;
2019-09-06 deposited with the CCDC.	2020-01-13 downloaded from the CCDC.
;
_cell_angle_alpha 90
_cell_angle_beta 90
_cell_angle_gamma 90
_cell_formula_units_Z 4
_cell_length_a 10.8304(3)
_cell_length_b 15.9589(4)
_cell_length_c 21.2922(5)
_cell_measurement_reflns_used 4448
_cell_measurement_temperature 173(2)
_cell_measurement_theta_max 68.31
_cell_measurement_theta_min 32.06
_cell_volume 3680.17(16)
_computing_structure_refinement 'SHELXL-2018/3 (Sheldrick, 2018)'
_computing_structure_solution 'SHELXT 2014/5 (Sheldrick, 2014)'
_diffrn_ambient_temperature 173(2)
_diffrn_measured_fraction_theta_full 0.942
_diffrn_measured_fraction_theta_max 0.942
_diffrn_measurement_device_type 'Bruker Kappa Apex Duo'
_diffrn_measurement_method '\f and \w scans'
_diffrn_radiation_type CuK\a
_diffrn_radiation_wavelength 1.54178
_diffrn_reflns_av_R_equivalents 0.0360
_diffrn_reflns_av_unetI/netI 0.0479
_diffrn_reflns_Laue_measured_fraction_full 0.942
_diffrn_reflns_Laue_measured_fraction_max 0.942
_diffrn_reflns_limit_h_max 11
_diffrn_reflns_limit_h_min -11
_diffrn_reflns_limit_k_max 17
_diffrn_reflns_limit_k_min -16
_diffrn_reflns_limit_l_max 23
_diffrn_reflns_limit_l_min -18
_diffrn_reflns_number 10488
_diffrn_reflns_point_group_measured_fraction_full 0.907
_diffrn_reflns_point_group_measured_fraction_max 0.907
_diffrn_reflns_theta_full 58.926
_diffrn_reflns_theta_max 58.926
_diffrn_reflns_theta_min 3.461
_exptl_absorpt_coefficient_mu 0.709
_exptl_crystal_density_diffrn 1.202
_exptl_crystal_description BLOCK
_exptl_crystal_F_000 1424
_refine_diff_density_max 0.274
_refine_diff_density_min -0.464
_refine_diff_density_rms 0.041
_refine_ls_abs_structure_details
;
 Flack x determined using 1862 quotients [(I+)-(I-)]/[(I+)+(I-)]
 (Parsons, Flack and Wagner, Acta Cryst. B69 (2013) 249-259).
;
_refine_ls_abs_structure_Flack 0.00(7)
_refine_ls_extinction_method none
_refine_ls_goodness_of_fit_ref 1.062
_refine_ls_hydrogen_treatment constr
_refine_ls_matrix_type full
_refine_ls_number_parameters 442
_refine_ls_number_reflns 4789
_refine_ls_number_restraints 132
_refine_ls_restrained_S_all 1.290
_refine_ls_R_factor_all 0.0441
_refine_ls_R_factor_gt 0.0434
_refine_ls_shift/su_max 0.000
_refine_ls_shift/su_mean 0.000
_refine_ls_structure_factor_coef Fsqd
_refine_ls_weighting_details 'w=1/[\s^2^(Fo^2^)+(0.0676P)^2^+0.5836P] where P=(Fo^2^+2Fc^2^)/3'
_refine_ls_weighting_scheme calc
_refine_ls_wR_factor_gt 0.1158
_refine_ls_wR_factor_ref 0.1166
_reflns_Friedel_coverage 0.701
_reflns_Friedel_fraction_full 0.861
_reflns_Friedel_fraction_max 0.861
_reflns_number_gt 4668
_reflns_number_total 4789
_reflns_threshold_expression 'I > 2\s(I)'
_cod_data_source_file c9ra09113k2.cif
_cod_data_source_block cu_20181106znz_0m_a
_cod_depositor_comments 'Adding full bibliography for 7239829--7239830.cif.'
_cod_database_code 7239830
_shelx_shelxl_version_number 2018/3
_shelx_space_group_comment
;
The symmetry employed for this shelxl refinement is uniquely defined
by the following loop, which should always be used as a source of
symmetry information in preference to the above space-group names.
They are only intended as comments.
;

loop_
_space_group_symop_operation_xyz
'x, y, z'
'-x+1/2, -y, z+1/2'
'-x, y+1/2, -z+1/2'
'x+1/2, -y+1/2, -z'

loop_
_atom_site_label
_atom_site_type_symbol
_atom_site_fract_x
_atom_site_fract_y
_atom_site_fract_z
_atom_site_U_iso_or_equiv
_atom_site_adp_type
_atom_site_occupancy
_atom_site_site_symmetry_order
_atom_site_calc_flag
_atom_site_refinement_flags_posn
_atom_site_refinement_flags_adp
C1 C 0.3841(4) 0.4113(2) 0.33680(16) 0.0583(9) Uani 1 1 d . .
C2 C 0.2927(4) 0.4665(2) 0.35515(17) 0.0573(9) Uani 1 1 d . .
H2 H 0.268233 0.510969 0.328211 0.069 Uiso 1 1 calc R U
C3 C 0.2380(3) 0.4565(2) 0.41253(15) 0.0516(8) Uani 1 1 d . .
H3 H 0.174204 0.493644 0.425320 0.062 Uiso 1 1 calc R U
C4 C 0.2751(3) 0.3923(2) 0.45209(15) 0.0482(8) Uani 1 1 d . .
C5 C 0.3646(4) 0.3354(3) 0.43230(19) 0.0711(11) Uani 1 1 d . .
H5 H 0.387761 0.289993 0.458615 0.085 Uiso 1 1 calc R U
C6 C 0.4195(5) 0.3454(3) 0.37421(19) 0.0737(12) Uani 1 1 d . .
H6 H 0.480918 0.307189 0.360308 0.088 Uiso 1 1 calc R U
C7 C 0.2367(3) 0.3282(2) 0.60887(14) 0.0465(7) Uani 1 1 d . .
C8 C 0.1337(4) 0.3799(3) 0.63402(18) 0.0707(11) Uani 1 1 d . .
H8A H 0.154381 0.439413 0.629851 0.106 Uiso 1 1 calc R U
H8B H 0.120610 0.366401 0.678424 0.106 Uiso 1 1 calc R U
H8C H 0.058091 0.367947 0.610332 0.106 Uiso 1 1 calc R U
C9 C 0.3032(3) 0.2682(2) 0.65200(15) 0.0447(7) Uani 1 1 d . U
H9 H 0.240564 0.243037 0.680851 0.054 Uiso 1 1 calc R U
C10 C 0.3701(4) 0.1962(2) 0.61842(18) 0.0585(9) Uani 1 1 d . U
H10 H 0.400279 0.215717 0.576513 0.070 Uiso 1 1 calc R U
C11 C 0.4797(4) 0.1700(2) 0.65905(17) 0.0635(9) Uani 1 1 d . U
H11A H 0.558601 0.181657 0.637240 0.076 Uiso 1 1 calc R U
H11B H 0.475627 0.109462 0.668997 0.076 Uiso 1 1 calc R U
C12 C 0.4688(3) 0.22305(19) 0.71941(15) 0.0437(7) Uani 1 1 d . U
C13 C 0.4092(3) 0.30534(18) 0.69333(13) 0.0402(6) Uani 1 1 d . .
C14 C 0.4951(4) 0.3568(2) 0.65084(17) 0.0585(9) Uani 1 1 d . .
H14A H 0.447992 0.402048 0.630998 0.088 Uiso 1 1 calc R U
H14B H 0.530020 0.320374 0.618318 0.088 Uiso 1 1 calc R U
H14C H 0.561974 0.380751 0.676085 0.088 Uiso 1 1 calc R U
C15 C 0.3840(3) 0.17467(19) 0.76437(16) 0.0498(8) Uani 1 1 d . .
H15A H 0.313029 0.152716 0.741060 0.075 Uiso 1 1 calc R U
H15B H 0.355026 0.212345 0.797587 0.075 Uiso 1 1 calc R U
H15C H 0.429915 0.128068 0.783166 0.075 Uiso 1 1 calc R U
C16 C 0.3736(3) 0.36169(18) 0.74825(15) 0.0437(7) Uani 1 1 d . .
H16A H 0.332194 0.412802 0.732397 0.052 Uiso 1 1 calc R U
H16B H 0.315341 0.331835 0.776242 0.052 Uiso 1 1 calc R U
C17 C 0.4890(3) 0.3856(2) 0.78455(15) 0.0484(7) Uani 1 1 d . .
C18 C 0.5859(3) 0.3183(2) 0.80005(15) 0.0483(8) Uani 1 1 d . .
C19 C 0.5935(3) 0.2466(2) 0.74964(16) 0.0527(8) Uani 1 1 d . .
H19 H 0.643814 0.270605 0.714608 0.063 Uiso 1 1 calc R U
C20 C 0.7143(4) 0.3604(4) 0.8028(2) 0.0818(14) Uani 1 1 d . .
H20A H 0.739197 0.377501 0.760492 0.123 Uiso 1 1 calc R U
H20B H 0.774749 0.320541 0.819648 0.123 Uiso 1 1 calc R U
H20C H 0.710424 0.409726 0.830144 0.123 Uiso 1 1 calc R U
C21 C 0.5460(3) 0.28531(19) 0.86715(15) 0.0393(7) Uani 1 1 d . .
H21 H 0.453733 0.284872 0.868024 0.047 Uiso 1 1 calc R U
C22 C 0.5886(3) 0.1967(2) 0.88247(16) 0.0452(7) Uani 1 1 d . .
C23 C 0.6460(3) 0.1491(3) 0.84049(18) 0.0624(10) Uani 1 1 d . .
H23 H 0.674829 0.095943 0.854109 0.075 Uiso 1 1 calc R U
C24 C 0.6690(4) 0.1723(3) 0.77399(19) 0.0723(12) Uani 1 1 d . .
H24A H 0.651053 0.123019 0.747299 0.087 Uiso 1 1 calc R U
H24B H 0.757720 0.185658 0.769092 0.087 Uiso 1 1 calc R U
C25 C 0.5888(3) 0.3449(2) 0.91959(15) 0.0478(7) Uani 1 1 d . .
H25A H 0.680097 0.347817 0.919521 0.057 Uiso 1 1 calc R U
H25B H 0.556744 0.401883 0.911004 0.057 Uiso 1 1 calc R U
C26 C 0.5451(3) 0.3169(2) 0.98349(14) 0.0430(7) Uani 1 1 d . .
H26 H 0.453061 0.319994 0.986482 0.052 Uiso 1 1 calc R U
C27 C 0.5903(3) 0.2290(2) 0.99690(15) 0.0433(7) Uani 1 1 d . .
H27 H 0.682453 0.229732 0.999786 0.052 Uiso 1 1 calc R U
C28 C 0.5513(3) 0.16398(19) 0.94738(16) 0.0449(7) Uani 1 1 d . .
C29 C 0.6133(4) 0.0804(2) 0.9642(2) 0.0628(10) Uani 1 1 d . .
H29A H 0.585231 0.036819 0.935122 0.094 Uiso 1 1 calc R U
H29B H 0.591153 0.064710 1.007253 0.094 Uiso 1 1 calc R U
H29C H 0.703146 0.086417 0.961001 0.094 Uiso 1 1 calc R U
C30 C 0.4098(3) 0.1505(2) 0.94880(19) 0.0585(9) Uani 1 1 d . .
H30A H 0.368037 0.202525 0.936705 0.088 Uiso 1 1 calc R U
H30B H 0.384250 0.134502 0.991309 0.088 Uiso 1 1 calc R U
H30C H 0.387380 0.105861 0.919297 0.088 Uiso 1 1 calc R U
C31 C 0.6181(3) 0.1901(2) 1.10554(16) 0.0512(8) Uani 1 1 d . .
C32 C 0.5491(4) 0.1800(4) 1.1657(2) 0.0886(16) Uani 1 1 d . .
H32A H 0.605555 0.160231 1.198492 0.133 Uiso 1 1 calc R U
H32B H 0.482579 0.139057 1.159964 0.133 Uiso 1 1 calc R U
H32C H 0.513744 0.234004 1.178225 0.133 Uiso 1 1 calc R U
C33 C 0.5405(3) 0.4333(2) 1.05465(16) 0.0501(8) Uani 1 1 d . .
C34 C 0.6111(4) 0.4743(3) 1.10655(19) 0.0684(11) Uani 1 1 d . .
H34A H 0.646346 0.527151 1.091454 0.103 Uiso 1 1 calc R U
H34B H 0.677815 0.437074 1.120345 0.103 Uiso 1 1 calc R U
H34C H 0.555560 0.485516 1.141880 0.103 Uiso 1 1 calc R U
C35 C 0.1803(7) 0.0282(4) 0.5520(4) 0.132(2) Uani 1 1 d . U
H35A H 0.113569 0.055064 0.528370 0.197 Uiso 1 1 calc R U
H35B H 0.150040 0.012185 0.593731 0.197 Uiso 1 1 calc R U
H35C H 0.208222 -0.021924 0.529546 0.197 Uiso 1 1 calc R U
C36 C 0.2840(7) 0.0871(4) 0.5588(4) 0.1137(17) Uani 1 1 d . U
N1 N 0.4436(4) 0.4220(3) 0.27621(17) 0.0773(10) Uani 1 1 d . .
N2 N 0.2218(3) 0.38564(18) 0.51068(12) 0.0530(7) Uani 1 1 d . .
H2A H 0.156353 0.415237 0.521116 0.064 Uiso 1 1 calc R U
N3 N 0.2755(3) 0.33078(18) 0.55176(13) 0.0517(7) Uani 1 1 d . .
O1 O 0.4143(5) 0.4822(3) 0.24421(17) 0.1139(14) Uani 1 1 d . .
O2 O 0.5189(4) 0.3694(3) 0.25908(17) 0.1107(13) Uani 1 1 d . .
O3 O 0.5019(3) 0.45734(16) 0.80183(15) 0.0817(9) Uani 1 1 d . .
O4 O 0.3687(7) 0.0950(4) 0.5211(3) 0.168(2) Uani 1 1 d . U
O5 O 0.2804(3) 0.13029(17) 0.61003(15) 0.0819(9) Uani 1 1 d . U
O6 O 0.6023(2) 0.36817(15) 1.03113(11) 0.0509(6) Uani 1 1 d . .
O7 O 0.4413(2) 0.45547(18) 1.03606(15) 0.0718(8) Uani 1 1 d . .
O8 O 0.53969(19) 0.20610(17) 1.05788(11) 0.0527(6) Uani 1 1 d . .
O9 O 0.7268(2) 0.18369(18) 1.10039(11) 0.0597(7) Uani 1 1 d . .

loop_
_atom_site_aniso_label
_atom_site_aniso_U_11
_atom_site_aniso_U_22
_atom_site_aniso_U_33
_atom_site_aniso_U_23
_atom_site_aniso_U_13
_atom_site_aniso_U_12
C1 0.076(2) 0.059(2) 0.0392(17) -0.0011(18) -0.0057(16) -0.0035(18)
C2 0.074(2) 0.0510(19) 0.0466(18) 0.0101(18) -0.0135(16) -0.0017(17)
C3 0.064(2) 0.0479(18) 0.0429(17) -0.0017(16) -0.0120(15) 0.0067(15)
C4 0.0618(19) 0.0445(17) 0.0384(15) -0.0017(16) -0.0107(14) 0.0050(14)
C5 0.098(3) 0.063(2) 0.052(2) 0.013(2) 0.0039(19) 0.031(2)
C6 0.096(3) 0.072(3) 0.053(2) 0.004(2) 0.008(2) 0.029(2)
C7 0.0629(19) 0.0358(15) 0.0407(16) -0.0018(15) -0.0048(14) 0.0090(14)
C8 0.084(3) 0.073(3) 0.055(2) 0.010(2) 0.0059(19) 0.035(2)
C9 0.0608(18) 0.0356(15) 0.0377(15) 0.0004(14) -0.0020(13) 0.0086(13)
C10 0.084(2) 0.0416(17) 0.0494(17) -0.0098(16) -0.0098(16) 0.0172(16)
C11 0.087(2) 0.0509(19) 0.0529(18) -0.0121(18) -0.0050(17) 0.0286(18)
C12 0.0512(16) 0.0379(15) 0.0419(15) -0.0053(14) -0.0003(13) 0.0122(12)
C13 0.0508(16) 0.0324(14) 0.0373(14) -0.0021(14) 0.0029(12) 0.0068(12)
C14 0.068(2) 0.058(2) 0.0496(18) 0.0080(18) 0.0083(16) -0.0045(17)
C15 0.0645(19) 0.0356(15) 0.0494(17) 0.0066(16) -0.0111(14) 0.0028(14)
C16 0.0566(17) 0.0318(14) 0.0427(16) -0.0020(15) -0.0029(14) 0.0085(12)
C17 0.069(2) 0.0326(16) 0.0438(16) 0.0013(15) 0.0026(15) -0.0080(14)
C18 0.0410(16) 0.0554(19) 0.0486(17) 0.0015(17) 0.0003(13) -0.0076(14)
C19 0.0459(17) 0.065(2) 0.0468(17) -0.0027(18) 0.0045(14) 0.0135(15)
C20 0.055(2) 0.115(4) 0.075(3) -0.001(3) 0.0079(19) -0.030(2)
C21 0.0339(14) 0.0387(15) 0.0453(16) -0.0006(14) -0.0045(12) 0.0025(11)
C22 0.0339(14) 0.0430(16) 0.0586(18) -0.0034(16) -0.0115(13) 0.0069(12)
C23 0.062(2) 0.061(2) 0.064(2) -0.008(2) -0.0152(17) 0.0336(18)
C24 0.059(2) 0.095(3) 0.063(2) -0.007(2) -0.0019(17) 0.038(2)
C25 0.0496(17) 0.0409(16) 0.0528(18) 0.0023(16) -0.0085(14) 0.0015(13)
C26 0.0377(14) 0.0437(16) 0.0474(16) -0.0054(15) -0.0075(12) 0.0052(12)
C27 0.0321(14) 0.0503(18) 0.0474(16) 0.0069(16) -0.0034(12) 0.0033(12)
C28 0.0395(15) 0.0374(16) 0.0577(18) 0.0050(16) -0.0122(13) 0.0049(12)
C29 0.072(2) 0.0422(18) 0.074(2) 0.0059(19) -0.0217(19) 0.0095(17)
C30 0.0463(17) 0.0573(19) 0.072(2) 0.019(2) -0.0164(17) -0.0085(15)
C31 0.0416(19) 0.058(2) 0.0540(19) 0.0134(18) -0.0072(13) -0.0023(14)
C32 0.060(2) 0.148(5) 0.058(2) 0.023(3) 0.0049(18) 0.007(3)
C33 0.0445(18) 0.0557(19) 0.0501(17) -0.0020(17) 0.0005(14) 0.0106(14)
C34 0.065(2) 0.076(3) 0.064(2) -0.021(2) -0.0078(18) 0.0185(19)
C35 0.146(4) 0.082(3) 0.167(5) -0.064(4) -0.055(4) 0.014(3)
C36 0.124(4) 0.092(3) 0.125(4) -0.052(3) -0.023(3) 0.019(3)
N1 0.095(3) 0.084(3) 0.0525(18) 0.000(2) 0.0085(18) 0.000(2)
N2 0.0691(18) 0.0512(16) 0.0386(13) 0.0047(14) -0.0052(12) 0.0163(14)
N3 0.0687(16) 0.0444(15) 0.0419(14) 0.0034(13) -0.0063(13) 0.0145(13)
O1 0.163(4) 0.104(3) 0.075(2) 0.038(2) 0.033(2) 0.016(3)
O2 0.132(3) 0.124(3) 0.077(2) 0.008(2) 0.036(2) 0.029(3)
O3 0.119(2) 0.0377(13) 0.088(2) 0.0003(16) -0.0334(18) -0.0125(15)
O4 0.187(4) 0.162(4) 0.155(4) -0.093(3) -0.003(4) 0.004(4)
O5 0.118(2) 0.0429(13) 0.0846(18) -0.0238(15) -0.0340(17) 0.0082(14)
O6 0.0455(11) 0.0541(13) 0.0530(12) -0.0116(12) -0.0108(9) 0.0130(10)
O7 0.0528(15) 0.0677(16) 0.095(2) -0.0227(16) -0.0150(13) 0.0224(12)
O8 0.0352(11) 0.0722(15) 0.0506(12) 0.0111(13) -0.0017(9) 0.0041(10)
O9 0.0396(13) 0.0781(17) 0.0615(13) 0.0213(14) -0.0092(10) -0.0040(11)

loop_
_atom_type_symbol
_atom_type_description
_atom_type_scat_dispersion_real
_atom_type_scat_dispersion_imag
_atom_type_scat_source
C C 0.0181 0.0091 'International Tables Vol C Tables 4.2.6.8 and 6.1.1.4'
H H 0.0000 0.0000 'International Tables Vol C Tables 4.2.6.8 and 6.1.1.4'
N N 0.0311 0.0180 'International Tables Vol C Tables 4.2.6.8 and 6.1.1.4'
O O 0.0492 0.0322 'International Tables Vol C Tables 4.2.6.8 and 6.1.1.4'

loop_
_geom_angle_atom_site_label_1
_geom_angle_atom_site_label_2
_geom_angle_atom_site_label_3
_geom_angle
C6 C1 C2 121.6(4)
C6 C1 N1 118.8(4)
C2 C1 N1 119.6(4)
C3 C2 C1 119.3(3)
C3 C2 H2 120.4
C1 C2 H2 120.4
C2 C3 C4 120.2(3)
C2 C3 H3 119.9
C4 C3 H3 119.9
N2 C4 C3 119.0(3)
N2 C4 C5 121.0(3)
C3 C4 C5 120.0(3)
C6 C5 C4 119.7(4)
C6 C5 H5 120.2
C4 C5 H5 120.2
C1 C6 C5 119.2(4)
C1 C6 H6 120.4
C5 C6 H6 120.4
N3 C7 C8 124.5(3)
N3 C7 C9 116.1(3)
C8 C7 C9 119.4(3)
C7 C8 H8A 109.5
C7 C8 H8B 109.5
H8A C8 H8B 109.5
C7 C8 H8C 109.5
H8A C8 H8C 109.5
H8B C8 H8C 109.5
C7 C9 C10 114.6(3)
C7 C9 C13 117.0(3)
C10 C9 C13 101.5(3)
C7 C9 H9 107.8
C10 C9 H9 107.8
C13 C9 H9 107.8
O5 C10 C11 113.2(3)
O5 C10 C9 106.6(3)
C11 C10 C9 107.9(3)
O5 C10 H10 109.7
C11 C10 H10 109.7
C9 C10 H10 109.7
C10 C11 C12 105.2(3)
C10 C11 H11A 110.7
C12 C11 H11A 110.7
C10 C11 H11B 110.7
C12 C11 H11B 110.7
H11A C11 H11B 108.8
C15 C12 C19 112.7(3)
C15 C12 C11 106.8(3)
C19 C12 C11 114.4(3)
C15 C12 C13 113.4(3)
C19 C12 C13 107.7(3)
C11 C12 C13 101.3(2)
C16 C13 C14 106.8(3)
C16 C13 C9 118.0(3)
C14 C13 C9 108.4(3)
C16 C13 C12 109.1(2)
C14 C13 C12 114.1(3)
C9 C13 C12 100.6(2)
C13 C14 H14A 109.5
C13 C14 H14B 109.5
H14A C14 H14B 109.5
C13 C14 H14C 109.5
H14A C14 H14C 109.5
H14B C14 H14C 109.5
C12 C15 H15A 109.5
C12 C15 H15B 109.5
H15A C15 H15B 109.5
C12 C15 H15C 109.5
H15A C15 H15C 109.5
H15B C15 H15C 109.5
C17 C16 C13 109.3(3)
C17 C16 H16A 109.8
C13 C16 H16A 109.8
C17 C16 H16B 109.8
C13 C16 H16B 109.8
H16A C16 H16B 108.3
O3 C17 C16 119.2(3)
O3 C17 C18 121.1(3)
C16 C17 C18 119.7(3)
C17 C18 C20 108.6(3)
C17 C18 C19 113.5(3)
C20 C18 C19 107.2(3)
C17 C18 C21 103.9(2)
C20 C18 C21 110.8(3)
C19 C18 C21 112.9(3)
C24 C19 C12 114.9(3)
C24 C19 C18 111.1(3)
C12 C19 C18 114.6(2)
C24 C19 H19 105.0
C12 C19 H19 105.0
C18 C19 H19 105.0
C18 C20 H20A 109.5
C18 C20 H20B 109.5
H20A C20 H20B 109.5
C18 C20 H20C 109.5
H20A C20 H20C 109.5
H20B C20 H20C 109.5
C22 C21 C25 109.2(2)
C22 C21 C18 114.8(3)
C25 C21 C18 111.6(3)
C22 C21 H21 107.0
C25 C21 H21 107.0
C18 C21 H21 107.0
C23 C22 C21 121.9(3)
C23 C22 C28 122.5(3)
C21 C22 C28 115.5(3)
C22 C23 C24 125.3(3)
C22 C23 H23 117.3
C24 C23 H23 117.3
C23 C24 C19 115.3(3)
C23 C24 H24A 108.5
C19 C24 H24A 108.5
C23 C24 H24B 108.5
C19 C24 H24B 108.5
H24A C24 H24B 107.5
C26 C25 C21 112.2(3)
C26 C25 H25A 109.2
C21 C25 H25A 109.2
C26 C25 H25B 109.2
C21 C25 H25B 109.2
H25A C25 H25B 107.9
O6 C26 C25 109.4(3)
O6 C26 C27 104.7(2)
C25 C26 C27 110.1(3)
O6 C26 H26 110.8
C25 C26 H26 110.8
C27 C26 H26 110.8
O8 C27 C26 106.2(3)
O8 C27 C28 109.8(3)
C26 C27 C28 114.0(2)
O8 C27 H27 108.9
C26 C27 H27 108.9
C28 C27 H27 108.9
C22 C28 C29 113.0(3)
C22 C28 C27 108.4(3)
C29 C28 C27 107.8(3)
C22 C28 C30 109.0(3)
C29 C28 C30 107.9(3)
C27 C28 C30 110.6(3)
C28 C29 H29A 109.5
C28 C29 H29B 109.5
H29A C29 H29B 109.5
C28 C29 H29C 109.5
H29A C29 H29C 109.5
H29B C29 H29C 109.5
C28 C30 H30A 109.5
C28 C30 H30B 109.5
H30A C30 H30B 109.5
C28 C30 H30C 109.5
H30A C30 H30C 109.5
H30B C30 H30C 109.5
O9 C31 O8 124.9(3)
O9 C31 C32 124.6(3)
O8 C31 C32 110.5(3)
C31 C32 H32A 109.5
C31 C32 H32B 109.5
H32A C32 H32B 109.5
C31 C32 H32C 109.5
H32A C32 H32C 109.5
H32B C32 H32C 109.5
O7 C33 O6 123.8(3)
O7 C33 C34 125.0(3)
O6 C33 C34 111.2(3)
C33 C34 H34A 109.5
C33 C34 H34B 109.5
H34A C34 H34B 109.5
C33 C34 H34C 109.5
H34A C34 H34C 109.5
H34B C34 H34C 109.5
C36 C35 H35A 109.5
C36 C35 H35B 109.5
H35A C35 H35B 109.5
C36 C35 H35C 109.5
H35A C35 H35C 109.5
H35B C35 H35C 109.5
O4 C36 O5 121.4(7)
O4 C36 C35 124.9(6)
O5 C36 C35 113.6(7)
O1 N1 O2 123.1(4)
O1 N1 C1 118.2(4)
O2 N1 C1 118.7(4)
N3 N2 C4 116.7(3)
N3 N2 H2A 121.6
C4 N2 H2A 121.6
C7 N3 N2 119.1(3)
C36 O5 C10 118.3(5)
C33 O6 C26 119.3(2)
C31 O8 C27 118.8(2)

loop_
_geom_bond_atom_site_label_1
_geom_bond_atom_site_label_2
_geom_bond_distance
C1 C6 1.374(6)
C1 C2 1.381(6)
C1 N1 1.452(5)
C2 C3 1.368(5)
C2 H2 0.9500
C3 C4 1.386(5)
C3 H3 0.9500
C4 N2 1.379(5)
C4 C5 1.393(5)
C5 C6 1.381(6)
C5 H5 0.9500
C6 H6 0.9500
C7 N3 1.287(4)
C7 C8 1.488(5)
C7 C9 1.509(4)
C8 H8A 0.9800
C8 H8B 0.9800
C8 H8C 0.9800
C9 C10 1.535(5)
C9 C13 1.563(4)
C9 H9 1.0000
C10 O5 1.443(5)
C10 C11 1.527(5)
C10 H10 1.0000
C11 C12 1.544(5)
C11 H11A 0.9900
C11 H11B 0.9900
C12 C15 1.535(5)
C12 C19 1.543(5)
C12 C13 1.565(4)
C13 C16 1.525(4)
C13 C14 1.535(5)
C14 H14A 0.9800
C14 H14B 0.9800
C14 H14C 0.9800
C15 H15A 0.9800
C15 H15B 0.9800
C15 H15C 0.9800
C16 C17 1.519(5)
C16 H16A 0.9900
C16 H16B 0.9900
C17 O3 1.210(4)
C17 C18 1.537(5)
C18 C20 1.546(5)
C18 C19 1.571(5)
C18 C21 1.583(4)
C19 C24 1.530(5)
C19 H19 1.0000
C20 H20A 0.9800
C20 H20B 0.9800
C20 H20C 0.9800
C21 C22 1.523(4)
C21 C25 1.538(4)
C21 H21 1.0000
C22 C23 1.327(5)
C22 C28 1.531(5)
C23 C24 1.484(6)
C23 H23 0.9500
C24 H24A 0.9900
C24 H24B 0.9900
C25 C26 1.508(5)
C25 H25A 0.9900
C25 H25B 0.9900
C26 O6 1.443(4)
C26 C27 1.513(4)
C26 H26 1.0000
C27 O8 1.456(4)
C27 C28 1.539(5)
C27 H27 1.0000
C28 C29 1.536(4)
C28 C30 1.548(4)
C29 H29A 0.9800
C29 H29B 0.9800
C29 H29C 0.9800
C30 H30A 0.9800
C30 H30B 0.9800
C30 H30C 0.9800
C31 O9 1.186(4)
C31 O8 1.348(4)
C31 C32 1.493(5)
C32 H32A 0.9800
C32 H32B 0.9800
C32 H32C 0.9800
C33 O7 1.199(4)
C33 O6 1.334(4)
C33 C34 1.495(5)
C34 H34A 0.9800
C34 H34B 0.9800
C34 H34C 0.9800
C35 C36 1.471(10)
C35 H35A 0.9800
C35 H35B 0.9800
C35 H35C 0.9800
C36 O4 1.226(9)
C36 O5 1.292(7)
N1 O1 1.221(5)
N1 O2 1.226(6)
N2 N3 1.368(4)
N2 H2A 0.8800
